data_7702902
loop_
_publ_author_name
'Champion, Martin J. D.'
'Farina, Paolo'
'Levason, William'
'Reid, Gillian'

_publ_section_title
;
 Trivalent scandium, yttrium and lanthanide complexes with thia-oxa and
 selena-oxa macrocycles and crown ether coordination.
;
_journal_issue 36
_journal_name_full 'Dalton transactions (Cambridge, England : 2003)'
_journal_page_first 13179
_journal_page_last 13189
_journal_paper_doi 10.1039/c3dt51405f
_journal_volume 42
_journal_year 2013
_chemical_formula_moiety 'C12 H24 I2 O4 S2 Sc 1+, I 1-, C2 H3 N'
_chemical_formula_sum 'C14 H27 I3 N O4 S2 Sc'
_chemical_formula_weight 763.15
_chemical_name_systematic
; 
 Diiodo(1,4,10,13-tetraoxa-7,16-dithiacyclooctadecane)scandium(III)
 iodide acetonitrile solvate 
;
_space_group_IT_number 62
_space_group_name_Hall '-P 2ac 2n'
_space_group_name_H-M_alt 'P n m a'
_symmetry_cell_setting orthorhombic
_symmetry_space_group_name_H-M 'P n m a'
_atom_sites_solution_hydrogens geom
_atom_sites_solution_primary direct
_atom_sites_solution_secondary difmap
_audit_creation_date 2013-03-29
_audit_creation_method 'SHELXL-97 + hand edit'
_audit_update_record
; 2013-07-01. Revised refinement with C2 & C5 split into two
  components (A/B) with A the major component. M.Webster
;
_cell_angle_alpha 90.00
_cell_angle_beta 90.00
_cell_angle_gamma 90.00
_cell_formula_units_Z 4
_cell_length_a 15.2900(10)
_cell_length_b 11.9434(8)
_cell_length_c 14.4913(8)
_cell_measurement_reflns_used 19308
_cell_measurement_temperature 100(2)
_cell_measurement_theta_max 27.5
_cell_measurement_theta_min 3.0
_cell_volume 2646.3(3)
_computing_cell_refinement 'CrystalClear-SM Expert 2.0 r7 (Rigaku, 2011)'
_computing_data_collection 'CrystalClear-SM Expert 2.0 r7 (Rigaku, 2011)'
_computing_data_reduction 'CrystalClear-SM Expert 2.0 r7 (Rigaku, 2011)'
_computing_molecular_graphics 'ORTEP-III (Farrugia, 1997)'
_computing_structure_refinement 'SHELXL-97 (Sheldrick, 2008)'
_computing_structure_solution 'SHELXS-97 (Sheldrick, 1997)'
_diffrn_ambient_temperature 100(2)
_diffrn_detector 'CCD plate'
_diffrn_detector_type 'Rigaku HG Saturn724+ (2x2 bin mode)'
_diffrn_measured_fraction_theta_full 0.995
_diffrn_measured_fraction_theta_max 0.995
_diffrn_measurement_device 'Four-circle \k diffractometer'
_diffrn_measurement_device_type 'Rigaku AFC12 '
_diffrn_measurement_method 'Profile data from \w-scans'
_diffrn_radiation_collimation 'Confocal mirrors, VHF VariMax '
_diffrn_radiation_type MoK\a
_diffrn_radiation_wavelength 0.71073
_diffrn_reflns_av_R_equivalents 0.0610
_diffrn_reflns_av_unetI/netI 0.0352
_diffrn_reflns_limit_h_max 18
_diffrn_reflns_limit_h_min -18
_diffrn_reflns_limit_k_max 14
_diffrn_reflns_limit_k_min -14
_diffrn_reflns_limit_l_max 17
_diffrn_reflns_limit_l_min -17
_diffrn_reflns_number 27320
_diffrn_reflns_theta_full 25.99
_diffrn_reflns_theta_max 25.99
_diffrn_reflns_theta_min 3.01
_diffrn_source 'Rotating anode X-ray tube'
_diffrn_source_type 'Rigaku FR-E+ Superbright'
_diffrn_standards_number 0
_exptl_absorpt_coefficient_mu 3.951
_exptl_absorpt_correction_T_max 1.000
_exptl_absorpt_correction_T_min 0.785
_exptl_absorpt_correction_type multi-scan
_exptl_absorpt_process_details
;Jacobson, R.A. (1998). REQAB. Private communication to the 
 Rigaku Corporation, Tokyo, Japan. 
;
_exptl_crystal_colour yellow
_exptl_crystal_density_diffrn 1.915
_exptl_crystal_density_method 'not measured'
_exptl_crystal_description plate
_exptl_crystal_F_000 1448
_exptl_crystal_size_max 0.05
_exptl_crystal_size_mid 0.03
_exptl_crystal_size_min 0.02
_refine_diff_density_max 2.413
_refine_diff_density_min -3.420
_refine_diff_density_rms 0.228
_refine_ls_extinction_method none
_refine_ls_goodness_of_fit_ref 1.057
_refine_ls_hydrogen_treatment constr
_refine_ls_matrix_type full
_refine_ls_number_parameters 144
_refine_ls_number_reflns 2707
_refine_ls_number_restraints 8
_refine_ls_restrained_S_all 1.062
_refine_ls_R_factor_all 0.0997
_refine_ls_R_factor_gt 0.0741
_refine_ls_shift/su_max 0.000
_refine_ls_shift/su_mean 0.000
_refine_ls_structure_factor_coef Fsqd
_refine_ls_weighting_details 'w=1/[\s^2^(Fo^2^)+(0.0878P)^2^+54.2563P] where P=(Fo^2^+2Fc^2^)/3'
_refine_ls_weighting_scheme calc
_refine_ls_wR_factor_gt 0.1876
_refine_ls_wR_factor_ref 0.2060
_reflns_number_gt 2022
_reflns_number_total 2707
_reflns_threshold_expression I>2\s(I)
_cod_data_source_file c3dt51405f.txt
_cod_data_source_block 13paf155rtp
_cod_database_code 7702902

loop_
_symmetry_equiv_pos_as_xyz
'x, y, z'
'-x+1/2, -y, z+1/2'
'-x, y+1/2, -z'
'x+1/2, -y+1/2, -z+1/2'
'-x, -y, -z'
'x-1/2, y, -z-1/2'
'x, -y-1/2, z'
'-x-1/2, y-1/2, z-1/2'

loop_
_atom_site_label
_atom_site_type_symbol
_atom_site_fract_x
_atom_site_fract_y
_atom_site_fract_z
_atom_site_U_iso_or_equiv
_atom_site_adp_type
_atom_site_occupancy
_atom_site_symmetry_multiplicity
_atom_site_calc_flag
_atom_site_refinement_flags
_atom_site_disorder_assembly
_atom_site_disorder_group
Sc1 Sc 0.57787(16) 0.2500 0.21190(17) 0.0308(7) Uani 1 2 d S . .
I1 I 0.45972(6) 0.07147(11) 0.15476(5) 0.0715(5) Uani 1 1 d . . .
I2A I 0.35777(7) 0.2500 0.64292(7) 0.0437(4) Uani 0.943(4) 2 d SP . .
I2B I 0.3641(18) 0.2500 0.9201(19) 0.069(9) Uiso 0.057(4) 2 d SP . .
S1 S 0.5858(3) 0.2500 0.0250(3) 0.0529(13) Uani 1 2 d S . .
S2 S 0.4514(2) 0.2500 0.3434(2) 0.0408(10) Uani 1 2 d S . .
O1 O 0.6893(6) 0.1359(7) 0.1681(6) 0.052(2) Uani 1 1 d D . .
O2 O 0.6182(5) 0.1355(9) 0.3288(5) 0.058(3) Uani 1 1 d D . .
C1 C 0.6621(8) 0.1375(12) 0.0054(9) 0.064(4) Uani 1 1 d D . .
H1A H 0.6312 0.0647 0.0079 0.077 Uiso 0.63(2) 1 calc PR A 1
H1B H 0.6889 0.1453 -0.0565 0.077 Uiso 0.63(2) 1 calc PR A 1
H1C H 0.6414 0.0911 -0.0468 0.077 Uiso 0.37(2) 1 calc PR A 2
H1D H 0.7197 0.1693 -0.0117 0.077 Uiso 0.37(2) 1 calc PR A 2
C2A C 0.7343(10) 0.1412(19) 0.0806(10) 0.049(6) Uani 0.63(2) 1 d PD A 1
H2A H 0.7747 0.0769 0.0737 0.059 Uiso 0.63(2) 1 calc PR A 1
H2B H 0.7685 0.2114 0.0758 0.059 Uiso 0.63(2) 1 calc PR A 1
C2B C 0.672(2) 0.070(2) 0.0837(13) 0.052(10) Uiso 0.37(2) 1 d PD A 2
H2C H 0.7209 0.0169 0.0735 0.062 Uiso 0.37(2) 1 calc PR A 2
H2D H 0.6180 0.0251 0.0927 0.062 Uiso 0.37(2) 1 calc PR A 2
C3 C 0.7162(11) 0.0481(15) 0.2284(10) 0.073(5) Uani 1 1 d . A .
H3A H 0.6806 -0.0199 0.2178 0.088 Uiso 1 1 calc R . .
H3B H 0.7785 0.0294 0.2178 0.088 Uiso 1 1 calc R . .
C4 C 0.7039(11) 0.088(2) 0.3181(13) 0.111(9) Uani 1 1 d . A .
H4A H 0.7485 0.1457 0.3320 0.133 Uiso 1 1 calc R . .
H4B H 0.7114 0.0258 0.3626 0.133 Uiso 1 1 calc R . .
C5A C 0.5818(11) 0.122(3) 0.4199(13) 0.069(8) Uani 0.63(2) 1 d PD A 1
H5A H 0.6064 0.1794 0.4618 0.083 Uiso 0.63(2) 1 calc PR A 1
H5B H 0.5971 0.0473 0.4445 0.083 Uiso 0.63(2) 1 calc PR A 1
C5B C 0.5574(14) 0.0661(17) 0.3754(18) 0.028(7) Uiso 0.37(2) 1 d PD A 2
H5C H 0.5877 0.0241 0.4249 0.033 Uiso 0.37(2) 1 calc PR A 2
H5D H 0.5323 0.0112 0.3315 0.033 Uiso 0.37(2) 1 calc PR A 2
C6 C 0.4870(8) 0.1340(11) 0.4154(8) 0.045(3) Uani 1 1 d D . .
H6A H 0.4642 0.1450 0.4787 0.054 Uiso 0.63(2) 1 calc PR A 1
H6B H 0.4616 0.0637 0.3911 0.054 Uiso 0.63(2) 1 calc PR A 1
H6C H 0.5072 0.1641 0.4754 0.054 Uiso 0.37(2) 1 calc PR A 2
H6D H 0.4362 0.0848 0.4278 0.054 Uiso 0.37(2) 1 calc PR A 2
N1 N 0.6288(17) 0.111(2) 0.615(2) 0.075(8) Uani 0.50 1 d P . .
C7 C 0.6153(14) 0.171(2) 0.6721(18) 0.042(6) Uani 0.50 1 d P . .
C8 C 0.6003(11) 0.2500 0.7455(13) 0.052(5) Uani 1 2 d S . .
H8A H 0.6536 0.2578 0.7825 0.078 Uiso 0.50 1 calc PR . .
H8B H 0.5524 0.2234 0.7847 0.078 Uiso 0.50 1 calc PR . .
H8C H 0.5847 0.3228 0.7189 0.078 Uiso 0.50 1 calc PR . .

loop_
_atom_site_aniso_label
_atom_site_aniso_U_11
_atom_site_aniso_U_22
_atom_site_aniso_U_33
_atom_site_aniso_U_23
_atom_site_aniso_U_13
_atom_site_aniso_U_12
Sc1 0.0180(12) 0.0518(19) 0.0225(12) 0.000 0.0011(10) 0.000
I1 0.0552(6) 0.1265(10) 0.0327(5) -0.0124(5) 0.0015(3) -0.0578(6)
I2A 0.0264(6) 0.0809(10) 0.0238(5) 0.000 -0.0044(4) 0.000
S1 0.0273(19) 0.105(4) 0.0262(18) 0.000 0.0042(15) 0.000
S2 0.0258(17) 0.071(3) 0.0256(17) 0.000 0.0070(14) 0.000
O1 0.063(5) 0.034(5) 0.060(5) 0.013(4) 0.032(4) 0.020(4)
O2 0.041(4) 0.098(8) 0.035(4) 0.003(5) -0.005(3) 0.026(5)
C1 0.070(9) 0.049(8) 0.073(9) -0.033(7) 0.041(8) -0.025(7)
C2A 0.043(10) 0.060(14) 0.045(10) -0.004(10) 0.016(8) -0.014(9)
C3 0.073(10) 0.090(12) 0.057(8) 0.011(8) 0.007(7) 0.042(9)
C4 0.058(10) 0.21(3) 0.068(10) -0.001(13) -0.007(8) 0.066(14)
C5A 0.060(14) 0.085(19) 0.062(14) 0.012(14) -0.004(11) 0.000(13)
C6 0.060(7) 0.044(7) 0.032(5) -0.001(5) 0.009(5) -0.010(6)
N1 0.064(16) 0.060(17) 0.10(2) -0.028(16) -0.030(15) 0.006(13)
C7 0.028(11) 0.046(15) 0.053(14) -0.001(12) -0.015(10) 0.012(10)
C8 0.032(8) 0.072(13) 0.051(10) 0.000 -0.004(8) 0.000

loop_
_atom_type_symbol
_atom_type_description
_atom_type_scat_dispersion_real
_atom_type_scat_dispersion_imag
_atom_type_scat_source
C C 0.0033 0.0016 'International Tables Vol C Tables 4.2.6.8 and 6.1.1.4'
H H 0.0000 0.0000 'International Tables Vol C Tables 4.2.6.8 and 6.1.1.4'
O O 0.0106 0.0060 'International Tables Vol C Tables 4.2.6.8 and 6.1.1.4'
S S 0.1246 0.1234 'International Tables Vol C Tables 4.2.6.8 and 6.1.1.4'
Sc Sc 0.2519 0.3716 'International Tables Vol C Tables 4.2.6.8 and 6.1.1.4'
N N 0.0061 0.0033 'International Tables Vol C Tables 4.2.6.8 and 6.1.1.4'
I I -0.4742 1.8119 'International Tables Vol C Tables 4.2.6.8 and 6.1.1.4'

loop_
_geom_angle_atom_site_label_1
_geom_angle_atom_site_label_2
_geom_angle_atom_site_label_3
_geom_angle
_geom_angle_site_symmetry_1
_geom_angle_site_symmetry_3
O2 Sc1 O2 74.4(5) 7_565 .
O2 Sc1 O1 111.5(4) 7_565 .
O2 Sc1 O1 69.0(3) . .
O2 Sc1 O1 69.0(3) 7_565 7_565
O2 Sc1 O1 111.5(4) . 7_565
O1 Sc1 O1 73.7(5) . 7_565
O2 Sc1 S1 137.3(2) 7_565 .
O2 Sc1 S1 137.3(2) . .
O1 Sc1 S1 71.8(2) . .
O1 Sc1 S1 71.8(2) 7_565 .
O2 Sc1 S2 70.7(2) 7_565 .
O2 Sc1 S2 70.7(2) . .
O1 Sc1 S2 136.9(2) . .
O1 Sc1 S2 136.9(2) 7_565 .
S1 Sc1 S2 137.16(15) . .
O2 Sc1 I1 145.5(2) 7_565 .
O2 Sc1 I1 86.5(3) . .
O1 Sc1 I1 86.9(3) . .
O1 Sc1 I1 145.5(2) 7_565 .
S1 Sc1 I1 75.17(8) . .
S2 Sc1 I1 76.00(8) . .
O2 Sc1 I1 86.5(3) 7_565 7_565
O2 Sc1 I1 145.5(2) . 7_565
O1 Sc1 I1 145.5(2) . 7_565
O1 Sc1 I1 86.9(3) 7_565 7_565
S1 Sc1 I1 75.17(8) . 7_565
S2 Sc1 I1 76.00(8) . 7_565
I1 Sc1 I1 94.03(9) . 7_565
C1 S1 C1 96.4(8) . 7_565
C1 S1 Sc1 100.7(5) . .
C1 S1 Sc1 100.7(5) 7_565 .
C6 S2 C6 99.3(8) 7_565 .
C6 S2 Sc1 100.9(4) 7_565 .
C6 S2 Sc1 100.9(4) . .
C3 O1 C2A 115.6(12) . .
C3 O1 C2B 99.5(13) . .
C2A O1 C2B 51.9(15) . .
C3 O1 Sc1 119.1(7) . .
C2A O1 Sc1 125.2(10) . .
C2B O1 Sc1 114.6(15) . .
C5B O2 C4 114.8(15) . .
C4 O2 C5A 114.0(12) . .
C5B O2 Sc1 122.1(12) . .
C4 O2 Sc1 114.0(10) . .
C5A O2 Sc1 130.3(11) . .
C2B C1 C2A 51.1(16) . .
C2B C1 S1 111.9(15) . .
C2A C1 S1 109.2(11) . .
C2B C1 H1A 61.0 . .
C2A C1 H1A 109.8 . .
S1 C1 H1A 109.8 . .
C2B C1 H1B 138.0 . .
C2A C1 H1B 109.8 . .
S1 C1 H1B 109.8 . .
H1A C1 H1B 108.3 . .
C2B C1 H1C 109.2 . .
C2A C1 H1C 141.3 . .
S1 C1 H1C 109.2 . .
H1A C1 H1C 51.9 . .
H1B C1 H1C 59.6 . .
C2B C1 H1D 109.2 . .
C2A C1 H1D 62.1 . .
S1 C1 H1D 109.2 . .
H1A C1 H1D 140.4 . .
H1B C1 H1D 50.9 . .
H1C C1 H1D 107.9 . .
O1 C2A C1 106.0(11) . .
O1 C2A H2A 110.5 . .
C1 C2A H2A 110.5 . .
O1 C2A H2B 110.5 . .
C1 C2A H2B 110.5 . .
H2A C2A H2B 108.7 . .
C1 C2B O1 112.3(17) . .
C1 C2B H2C 109.1 . .
O1 C2B H2C 109.1 . .
C1 C2B H2D 109.1 . .
O1 C2B H2D 109.1 . .
H2C C2B H2D 107.9 . .
C4 C3 O1 106.3(15) . .
C4 C3 H3A 110.5 . .
O1 C3 H3A 110.5 . .
C4 C3 H3B 110.5 . .
O1 C3 H3B 110.5 . .
H3A C3 H3B 108.7 . .
C3 C4 O2 110.9(13) . .
C3 C4 H4A 109.5 . .
O2 C4 H4A 109.5 . .
C3 C4 H4B 109.5 . .
O2 C4 H4B 109.5 . .
H4A C4 H4B 108.0 . .
O2 C5A C6 109.5(13) . .
O2 C5A H5A 109.8 . .
C6 C5A H5A 109.8 . .
O2 C5A H5B 109.8 . .
C6 C5A H5B 109.8 . .
H5A C5A H5B 108.2 . .
O2 C5B C6 110.3(14) . .
O2 C5B H5C 109.6 . .
C6 C5B H5C 109.6 . .
O2 C5B H5D 109.6 . .
C6 C5B H5D 109.6 . .
H5C C5B H5D 108.1 . .
C5A C6 S2 113.4(12) . .
C5B C6 S2 114.4(11) . .
C5A C6 H6A 108.9 . .
C5B C6 H6A 134.4 . .
S2 C6 H6A 108.9 . .
C5A C6 H6B 108.9 . .
C5B C6 H6B 71.2 . .
S2 C6 H6B 108.9 . .
H6A C6 H6B 107.7 . .
C5A C6 H6C 71.8 . .
C5B C6 H6C 108.6 . .
S2 C6 H6C 108.6 . .
H6B C6 H6C 138.1 . .
C5A C6 H6D 135.7 . .
C5B C6 H6D 108.6 . .
S2 C6 H6D 108.6 . .
H6A C6 H6D 68.6 . .
H6C C6 H6D 107.6 . .
N1 C7 C8 178(3) . .
C7 C8 H8A 109.5 . .
C7 C8 H8B 109.5 . .
H8A C8 H8B 109.5 . .
C7 C8 H8C 109.5 . .
H8A C8 H8C 109.5 . .
H8B C8 H8C 109.5 . .

loop_
_geom_bond_atom_site_label_1
_geom_bond_atom_site_label_2
_geom_bond_distance
_geom_bond_site_symmetry_2
Sc1 O2 2.263(9) 7_565
Sc1 O2 2.263(9) .
Sc1 O1 2.272(8) .
Sc1 O1 2.272(8) 7_565
Sc1 S1 2.711(5) .
Sc1 S2 2.715(4) .
Sc1 I1 2.9147(19) .
Sc1 I1 2.9147(19) 7_565
S1 C1 1.802(14) .
S1 C1 1.802(14) 7_565
S2 C6 1.818(13) 7_565
S2 C6 1.818(13) .
O1 C3 1.425(16) .
O1 C2A 1.445(14) .
O1 C2B 1.480(18) .
O2 C5B 1.417(17) .
O2 C4 1.435(16) .
O2 C5A 1.442(16) .
C1 C2B 1.402(18) .
C1 C2A 1.551(16) .
C1 H1A 0.9900 .
C1 H1B 0.9900 .
C1 H1C 0.9900 .
C1 H1D 0.9900 .
C2A H2A 0.9900 .
C2A H2B 0.9900 .
C2B H2C 0.9900 .
C2B H2D 0.9900 .
C3 C4 1.40(2) .
C3 H3A 0.9900 .
C3 H3B 0.9900 .
C4 H4A 0.9900 .
C4 H4B 0.9900 .
C5A C6 1.457(16) .
C5A H5A 0.9900 .
C5A H5B 0.9900 .
C5B C6 1.467(17) .
C5B H5C 0.9900 .
C5B H5D 0.9900 .
C6 H6A 0.9900 .
C6 H6B 0.9900 .
C6 H6C 0.9900 .
C6 H6D 0.9900 .
N1 C7 1.11(3) .
C7 C8 1.44(3) .
C8 H8A 0.9800 .
C8 H8B 0.9800 .
C8 H8C 0.9800 .

loop_
_geom_torsion_atom_site_label_1
_geom_torsion_atom_site_label_2
_geom_torsion_atom_site_label_3
_geom_torsion_atom_site_label_4
_geom_torsion
_geom_torsion_site_symmetry_1
C1 S1 C1 C2B 119.0(14) 7_565
Sc1 S1 C1 C2B 16.8(16) .
C1 S1 C1 C2A 64.2(12) 7_565
Sc1 S1 C1 C2A -38.0(10) .
C3 O1 C2A C1 124.9(15) .
C2B O1 C2A C1 43.1(16) .
Sc1 O1 C2A C1 -52.4(18) .
C2B C1 C2A O1 -46.8(18) .
S1 C1 C2A O1 56.2(16) .
C2A C1 C2B O1 47.7(18) .
S1 C1 C2B O1 -50(3) .
C3 O1 C2B C1 -167(2) .
C2A O1 C2B C1 -52(2) .
Sc1 O1 C2B C1 65(3) .
C2A O1 C3 C4 149.4(15) .
C2B O1 C3 C4 -158(2) .
Sc1 O1 C3 C4 -33.2(18) .
O1 C3 C4 O2 49(2) .
C5B O2 C4 C3 102(2) .
C5A O2 C4 C3 148(2) .
Sc1 O2 C4 C3 -45(2) .
C5B O2 C5A C6 -58.5(17) .
C4 O2 C5A C6 -159.2(19) .
Sc1 O2 C5A C6 36(3) .
C4 O2 C5B C6 157.1(16) .
C5A O2 C5B C6 58.3(17) .
Sc1 O2 C5B C6 -58(2) .
O2 C5A C6 C5B 57.1(17) .
O2 C5A C6 S2 -44(2) .
O2 C5B C6 C5A -59.2(18) .
O2 C5B C6 S2 39(2) .
C6 S2 C6 C5A -69.8(14) 7_565
Sc1 S2 C6 C5A 33.4(14) .
C6 S2 C6 C5B -113.7(13) 7_565
Sc1 S2 C6 C5B -10.6(14) .
